data_7702977
loop_
_publ_author_name
'Dutta, Sabarni'
'Mayans, J\'ulia'
'Ghosh, Ashutosh'

_publ_section_title
;
 Facile synthesis of a new Cu(ii) complex with an unsymmetrical ligand and
 its use as an O<sub>3</sub> donor metalloligand in the synthesis of
 Cu(ii)-Mn(ii) complexes: structures, magnetic properties, and catalytic
 oxidase activities.
;
_journal_issue 4
_journal_name_full 'Dalton transactions (Cambridge, England : 2003)'
_journal_page_first 1276
_journal_page_last 1291
_journal_paper_doi 10.1039/c9dt04315b
_journal_volume 49
_journal_year 2020
_chemical_formula_sum 'C82 H78 Cl2 Cu4 Mn2 N8 O26'
_chemical_formula_weight 2026.46
_space_group_crystal_system monoclinic
_space_group_IT_number 14
_space_group_name_Hall '-P 2ybc'
_space_group_name_H-M_alt 'P 1 21/c 1'
_atom_sites_solution_hydrogens mixed
_audit_creation_method SHELXL-2016/6
_audit_update_record
;
2019-12-12 deposited with the CCDC.	2019-12-16 downloaded from the CCDC.
;
_cell_angle_alpha 90
_cell_angle_beta 103.136(3)
_cell_angle_gamma 90
_cell_formula_units_Z 2
_cell_length_a 15.560(2)
_cell_length_b 8.5983(13)
_cell_length_c 31.676(5)
_cell_measurement_reflns_used 7451
_cell_measurement_temperature 295(2)
_cell_measurement_theta_max 25.212
_cell_measurement_theta_min 2.459
_cell_volume 4127.0(10)
_computing_cell_refinement 'Bruker SAINT'
_computing_data_collection 'Bruker APEX2'
_computing_data_reduction 'Bruker SAINT'
_computing_molecular_graphics 'Bruker SHELXTL'
_computing_publication_material 'Bruker SHELXTL'
_computing_structure_refinement 'SHELXL-2018/3 (Sheldrick, 2018)'
_computing_structure_solution 'SHELXS-97 (Sheldrick 2008)'
_diffrn_ambient_temperature 295(2)
_diffrn_measured_fraction_theta_full 0.997
_diffrn_measured_fraction_theta_max 0.997
_diffrn_measurement_device_type 'Bruker APEX-II CCD'
_diffrn_measurement_method '\f and \w scans'
_diffrn_radiation_type MoK\a
_diffrn_radiation_wavelength 0.71073
_diffrn_reflns_av_R_equivalents 0.0886
_diffrn_reflns_av_unetI/netI 0.0792
_diffrn_reflns_Laue_measured_fraction_full 0.997
_diffrn_reflns_Laue_measured_fraction_max 0.997
_diffrn_reflns_limit_h_max 18
_diffrn_reflns_limit_h_min -18
_diffrn_reflns_limit_k_max 10
_diffrn_reflns_limit_k_min -10
_diffrn_reflns_limit_l_max 37
_diffrn_reflns_limit_l_min -37
_diffrn_reflns_number 40209
_diffrn_reflns_point_group_measured_fraction_full 0.997
_diffrn_reflns_point_group_measured_fraction_max 0.997
_diffrn_reflns_theta_full 25.212
_diffrn_reflns_theta_max 25.212
_diffrn_reflns_theta_min 2.459
_exptl_absorpt_coefficient_mu 1.459
_exptl_absorpt_correction_T_max 0.986
_exptl_absorpt_correction_T_min 0.949
_exptl_absorpt_correction_type empirical
_exptl_absorpt_process_details SADABS
_exptl_crystal_colour Brown
_exptl_crystal_density_diffrn 1.631
_exptl_crystal_description Needle
_exptl_crystal_F_000 2068
_exptl_crystal_size_max 0.04
_exptl_crystal_size_mid 0.03
_exptl_crystal_size_min 0.01
_refine_diff_density_max 0.593
_refine_diff_density_min -0.447
_refine_diff_density_rms 0.072
_refine_ls_extinction_method none
_refine_ls_goodness_of_fit_ref 1.014
_refine_ls_hydrogen_treatment mixed
_refine_ls_matrix_type full
_refine_ls_number_parameters 604
_refine_ls_number_reflns 7429
_refine_ls_number_restraints 147
_refine_ls_restrained_S_all 1.051
_refine_ls_R_factor_all 0.1214
_refine_ls_R_factor_gt 0.0533
_refine_ls_shift/su_max 0.001
_refine_ls_shift/su_mean 0.000
_refine_ls_structure_factor_coef Fsqd
_refine_ls_weighting_details 'w=1/[\s^2^(Fo^2^)+(0.0340P)^2^+8.2958P] where P=(Fo^2^+2Fc^2^)/3'
_refine_ls_weighting_scheme calc
_refine_ls_wR_factor_gt 0.1002
_refine_ls_wR_factor_ref 0.1248
_reflns_Friedel_coverage 0.000
_reflns_number_gt 4256
_reflns_number_total 7429
_reflns_threshold_expression 'I > 2\s(I)'
_cod_data_source_file c9dt04315b2.cif
_cod_data_source_block 4
_cod_depositor_comments
;
The following automatic conversions were performed:

data item '_exptl_absorpt_correction_type' value 'EMPIRICAL' was
changed to 'empirical' in accordance with the
/home/data/users/saulius/crontab/automatic-downloads/rss-feeds/RSC/lib/dictionaries/cif_core.dic
dictionary named 'cif_core.dic' version 2.4.2 last updated on
2011-04-26.

Automatic conversion script
Id: cif_fix_values 7556 2019-12-06 15:28:31Z antanas 

 Adding full bibliography for 7702975--7702978.cif.
;
_cod_original_cell_volume 4127.0(11)
_cod_original_sg_symbol_H-M 'P 21/c'
_cod_database_code 7702977
_shelx_shelxl_version_number 2016/6
_shelx_space_group_comment
;
The symmetry employed for this shelxl refinement is uniquely defined
by the following loop, which should always be used as a source of
symmetry information in preference to the above space-group names.
They are only intended as comments.
;

loop_
_space_group_symop_operation_xyz
'x, y, z'
'-x, y+1/2, -z+1/2'
'-x, -y, -z'
'x, -y-1/2, z-1/2'

loop_
_atom_site_label
_atom_site_type_symbol
_atom_site_fract_x
_atom_site_fract_y
_atom_site_fract_z
_atom_site_U_iso_or_equiv
_atom_site_adp_type
_atom_site_occupancy
_atom_site_site_symmetry_order
_atom_site_calc_flag
_atom_site_refinement_flags_posn
_atom_site_refinement_flags_adp
_atom_site_refinement_flags_occupancy
_atom_site_disorder_assembly
_atom_site_disorder_group
Mn1 Mn 0.57165(5) 0.56152(9) 0.56200(2) 0.0420(2) Uani 1 1 d . . . . .
Cu1 Cu 0.77674(4) 0.63995(8) 0.57308(2) 0.0486(2) Uani 1 1 d . . . . .
Cu2 Cu 0.62304(4) 0.62039(8) 0.72644(2) 0.0487(2) Uani 1 1 d . . . . .
O1 O 0.5618(2) 0.7444(5) 0.60910(10) 0.0487(9) Uani 1 1 d D . . . .
H1A H 0.6151(15) 0.765(7) 0.6204(14) 0.073 Uiso 1 1 d D U . . .
H1B H 0.537(3) 0.716(6) 0.6286(12) 0.073 Uiso 1 1 d D U . . .
O10 O 0.6688(2) 0.7117(4) 0.53670(10) 0.0456(9) Uani 1 1 d . . . . .
C11 C 0.6632(4) 0.8149(6) 0.50473(16) 0.0469(14) Uani 1 1 d . . . . .
C12 C 0.5806(4) 0.8689(6) 0.48401(17) 0.0585(16) Uani 1 1 d . . . . .
H12 H 0.530921 0.831364 0.492371 0.070 Uiso 1 1 calc R U . . .
C13 C 0.5706(5) 0.9776(7) 0.45113(19) 0.075(2) Uani 1 1 d . . . . .
H13 H 0.514834 1.015362 0.438275 0.091 Uiso 1 1 calc R U . . .
C14 C 0.6435(6) 1.0300(8) 0.4374(2) 0.087(2) Uani 1 1 d . . . . .
H14 H 0.636844 1.101165 0.414724 0.105 Uiso 1 1 calc R U . . .
C15 C 0.7241(6) 0.9778(8) 0.4568(2) 0.080(2) Uani 1 1 d . . . . .
H15 H 0.772572 1.013229 0.446989 0.096 Uiso 1 1 calc R U . . .
C16 C 0.7380(5) 0.8718(6) 0.49144(18) 0.0588(16) Uani 1 1 d . . . . .
C17 C 0.8280(5) 0.8343(8) 0.5116(2) 0.0713(19) Uani 1 1 d . . . . .
H17 H 0.871562 0.876136 0.499172 0.086 Uiso 1 1 calc R U . . .
N18 N 0.8532(3) 0.7490(6) 0.54487(17) 0.0617(13) Uani 1 1 d . . . . .
C19 C 0.9465(5) 0.7148(11) 0.5633(3) 0.110(3) Uani 1 1 d . . . . .
H19A H 0.967044 0.640167 0.544808 0.131 Uiso 1 1 calc R U . . .
H19B H 0.980581 0.809373 0.563548 0.131 Uiso 1 1 calc R U . . .
C20 C 0.9616(4) 0.6552(10) 0.6054(3) 0.106(3) Uani 1 1 d . . . . .
H20A H 0.979600 0.739021 0.625966 0.127 Uiso 1 1 calc R U . . .
H20B H 1.009339 0.580212 0.609486 0.127 Uiso 1 1 calc R U . . .
N21 N 0.8828(3) 0.5800(6) 0.61393(17) 0.0591(13) Uani 1 1 d . . . . .
C22 C 0.8871(4) 0.4886(7) 0.6460(2) 0.0615(17) Uani 1 1 d . . . . .
H22 H 0.942904 0.467612 0.663051 0.074 Uiso 1 1 calc R U . . .
C23 C 0.8138(3) 0.4154(6) 0.65796(17) 0.0482(14) Uani 1 1 d . . . . .
C24 C 0.8296(4) 0.3205(7) 0.69512(19) 0.0650(17) Uani 1 1 d . . . . .
H24 H 0.887186 0.308842 0.711259 0.078 Uiso 1 1 calc R U . . .
C25 C 0.7641(5) 0.2465(7) 0.70790(19) 0.0687(18) Uani 1 1 d . . . . .
H25 H 0.776936 0.183599 0.732419 0.082 Uiso 1 1 calc R U . . .
C26 C 0.6781(4) 0.2626(6) 0.68515(16) 0.0539(15) Uani 1 1 d . . . . .
H26 H 0.632893 0.212331 0.694520 0.065 Uiso 1 1 calc R U . . .
C27 C 0.6595(3) 0.3528(6) 0.64870(15) 0.0436(13) Uani 1 1 d . . . . .
C28 C 0.7270(3) 0.4324(6) 0.63448(16) 0.0419(12) Uani 1 1 d . . . . .
O29 O 0.7027(2) 0.5185(4) 0.59945(10) 0.0451(9) Uani 1 1 d . . . . .
O30 O 0.5778(2) 0.3742(4) 0.62207(10) 0.0489(9) Uani 1 1 d . . . . .
C31 C 0.5061(4) 0.2887(7) 0.63158(18) 0.0623(16) Uani 1 1 d . . . . .
H31A H 0.518005 0.179332 0.630650 0.093 Uiso 1 1 calc R U . . .
H31B H 0.452942 0.312932 0.610523 0.093 Uiso 1 1 calc R U . . .
H31C H 0.499014 0.316101 0.659971 0.093 Uiso 1 1 calc R U . . .
O32 O 0.4348(2) 0.5490(5) 0.55513(11) 0.0582(10) Uani 1 1 d . . . . .
C33 C 0.3903(3) 0.5823(6) 0.51823(18) 0.0431(13) Uani 1 1 d . . . . .
C34 C 0.2931(3) 0.5993(6) 0.51220(15) 0.0408(13) Uani 1 1 d . . . . .
C35 C 0.2480(4) 0.5298(7) 0.53990(17) 0.0584(16) Uani 1 1 d . . . . .
H35 H 0.278249 0.469368 0.562862 0.070 Uiso 1 1 calc R U . . .
C36 C 0.1574(4) 0.5501(9) 0.5335(2) 0.077(2) Uani 1 1 d . . . . .
H36 H 0.126418 0.502388 0.551837 0.093 Uiso 1 1 calc R U . . .
C37 C 0.1141(4) 0.6415(9) 0.4997(2) 0.079(2) Uani 1 1 d . . . . .
H37 H 0.053686 0.657234 0.495759 0.095 Uiso 1 1 calc R U . . .
C38 C 0.1577(4) 0.7090(8) 0.4721(2) 0.0695(18) Uani 1 1 d . . . . .
H38 H 0.127379 0.769203 0.449082 0.083 Uiso 1 1 calc R U . . .
C39 C 0.2469(4) 0.6877(6) 0.47838(18) 0.0554(15) Uani 1 1 d . . . . .
H39 H 0.276899 0.733997 0.459400 0.067 Uiso 1 1 calc R U . . .
O40 O 0.4245(2) 0.6072(4) 0.48643(11) 0.0513(9) Uani 1 1 d . . . . .
O41 O 0.5142(2) 0.6445(4) 0.68492(10) 0.0527(10) Uani 1 1 d . . . . .
C42 C 0.4361(4) 0.5959(6) 0.68843(16) 0.0473(14) Uani 1 1 d . . . . .
C43 C 0.3645(4) 0.6058(7) 0.65252(17) 0.0575(16) Uani 1 1 d . . . . .
H43 H 0.373610 0.645810 0.626607 0.069 Uiso 1 1 calc R U . . .
C44 C 0.2817(4) 0.5581(7) 0.65455(19) 0.0660(17) Uani 1 1 d . . . . .
H44 H 0.235808 0.567310 0.630081 0.079 Uiso 1 1 calc R U . . .
C45 C 0.2647(4) 0.4970(7) 0.6918(2) 0.0694(18) Uani 1 1 d . . . . .
H45 H 0.207951 0.465820 0.692820 0.083 Uiso 1 1 calc R U . . .
C46 C 0.3323(4) 0.4832(6) 0.72705(19) 0.0616(16) Uani 1 1 d . . . . .
H46 H 0.321357 0.441133 0.752361 0.074 Uiso 1 1 calc R U . . .
C47 C 0.4182(4) 0.5304(6) 0.72657(16) 0.0448(13) Uani 1 1 d . . . . .
C48 C 0.4846(4) 0.5079(6) 0.76561(17) 0.0542(15) Uani 1 1 d . . . . .
H48 H 0.466860 0.465258 0.789247 0.065 Uiso 1 1 calc R U . . .
N49 N 0.5660(3) 0.5417(5) 0.77050(13) 0.0551(12) Uani 1 1 d . . . . .
C50 C 0.6287(4) 0.5175(8) 0.81211(17) 0.0676(18) Uani 1 1 d . . . . .
H50A H 0.606913 0.438375 0.828841 0.081 Uiso 1 1 calc R U . . .
H50B H 0.636944 0.613265 0.828749 0.081 Uiso 1 1 calc R U . . .
C51 C 0.7142(4) 0.4667(7) 0.80225(18) 0.0691(18) Uani 1 1 d . . . . .
H51A H 0.761980 0.476435 0.827800 0.083 Uiso 1 1 calc R U . . .
H51B H 0.710535 0.359131 0.792819 0.083 Uiso 1 1 calc R U . . .
N52 N 0.7296(3) 0.5690(5) 0.76753(13) 0.0559(12) Uani 1 1 d . . . . .
C53 C 0.8068(4) 0.6201(7) 0.76802(18) 0.0590(16) Uani 1 1 d . . . . .
H53 H 0.852325 0.589249 0.790909 0.071 Uiso 1 1 calc R U . . .
C54 C 0.8287(4) 0.7206(6) 0.73627(17) 0.0508(14) Uani 1 1 d . . . . .
C55 C 0.9151(4) 0.7725(8) 0.7425(2) 0.080(2) Uani 1 1 d . . . . .
H55 H 0.956194 0.740363 0.767076 0.097 Uiso 1 1 calc R U . . .
C56 C 0.9417(4) 0.8679(9) 0.7141(3) 0.087(2) Uani 1 1 d . . . . .
H56 H 1.000109 0.900721 0.719258 0.104 Uiso 1 1 calc R U . . .
C57 C 0.8816(4) 0.9167(7) 0.6773(2) 0.0673(17) Uani 1 1 d . . . . .
H57 H 0.899278 0.984241 0.657933 0.081 Uiso 1 1 calc R U . . .
C58 C 0.7966(4) 0.8657(6) 0.66933(18) 0.0553(15) Uani 1 1 d . . . . .
C59 C 0.7658(4) 0.7679(6) 0.69891(16) 0.0473(13) Uani 1 1 d . . . . .
O60 O 0.6831(2) 0.7297(4) 0.68995(10) 0.0509(9) Uani 1 1 d . . . . .
O61 O 0.7320(3) 0.9018(5) 0.63368(12) 0.0700(12) Uani 1 1 d . . . . .
C62 C 0.7479(4) 1.0193(6) 0.60513(18) 0.0677(18) Uani 1 1 d . . . . .
H62A H 0.763976 1.113991 0.621018 0.102 Uiso 1 1 calc R U . . .
H62B H 0.695416 1.036175 0.582909 0.102 Uiso 1 1 calc R U . . .
H62C H 0.795034 0.987497 0.592088 0.102 Uiso 1 1 calc R U . . .
Cl1A Cl 0.93427(13) 0.8424(3) 0.39246(6) 0.0946(6) Uani 0.554(12) 1 d D . P A 1
O2A O 0.8705(10) 0.7436(18) 0.3722(5) 0.228(8) Uani 0.554(12) 1 d D U P A 1
O3A O 0.9504(8) 0.8280(18) 0.4356(3) 0.125(5) Uani 0.554(12) 1 d D U P A 1
O4A O 0.9058(8) 0.9937(12) 0.3783(4) 0.143(5) Uani 0.554(12) 1 d D U P A 1
O5A O 1.0072(8) 0.8177(16) 0.3765(4) 0.160(6) Uani 0.554(12) 1 d D U P A 1
Cl1B Cl 0.93427(13) 0.8424(3) 0.39246(6) 0.0946(6) Uani 0.446(12) 1 d D . P A 2
O2B O 0.9559(10) 0.6807(15) 0.3972(5) 0.170(8) Uani 0.446(12) 1 d D U P A 2
O3B O 0.9678(11) 0.9152(18) 0.4327(4) 0.135(7) Uani 0.446(12) 1 d D U P A 2
O4B O 0.8406(7) 0.8457(17) 0.3817(4) 0.115(5) Uani 0.446(12) 1 d D U P A 2
O5B O 0.9684(11) 0.908(2) 0.3613(5) 0.193(9) Uani 0.446(12) 1 d D U P A 2

loop_
_atom_site_aniso_label
_atom_site_aniso_U_11
_atom_site_aniso_U_22
_atom_site_aniso_U_33
_atom_site_aniso_U_23
_atom_site_aniso_U_13
_atom_site_aniso_U_12
Mn1 0.0406(5) 0.0521(5) 0.0337(4) 0.0022(4) 0.0092(3) 0.0015(4)
Cu1 0.0446(4) 0.0492(4) 0.0555(4) -0.0047(3) 0.0188(3) -0.0063(3)
Cu2 0.0616(5) 0.0505(4) 0.0346(3) 0.0007(3) 0.0124(3) -0.0080(3)
O1 0.045(2) 0.062(3) 0.041(2) 0.0027(19) 0.0141(17) -0.001(2)
O10 0.053(2) 0.043(2) 0.045(2) 0.0048(17) 0.0211(17) -0.0037(17)
C11 0.077(4) 0.032(3) 0.038(3) -0.007(3) 0.026(3) -0.005(3)
C12 0.084(5) 0.049(4) 0.044(3) 0.006(3) 0.017(3) 0.000(3)
C13 0.128(6) 0.050(4) 0.045(4) 0.004(3) 0.012(4) 0.000(4)
C14 0.168(8) 0.057(5) 0.042(4) 0.003(3) 0.033(5) -0.025(5)
C15 0.123(7) 0.065(5) 0.063(5) -0.005(4) 0.048(5) -0.028(5)
C16 0.092(5) 0.044(3) 0.050(3) -0.007(3) 0.034(3) -0.015(4)
C17 0.087(5) 0.068(5) 0.075(5) -0.018(4) 0.052(4) -0.025(4)
N18 0.055(3) 0.067(3) 0.071(3) -0.009(3) 0.033(3) -0.014(3)
C19 0.063(5) 0.147(8) 0.132(7) 0.000(6) 0.050(5) -0.021(5)
C20 0.052(5) 0.131(7) 0.136(8) 0.006(6) 0.025(5) -0.020(5)
N21 0.037(3) 0.059(3) 0.083(4) -0.009(3) 0.017(3) -0.008(2)
C22 0.035(3) 0.060(4) 0.082(5) -0.013(4) -0.002(3) 0.002(3)
C23 0.042(3) 0.045(3) 0.052(3) -0.009(3) -0.002(3) 0.004(3)
C24 0.063(4) 0.059(4) 0.058(4) -0.003(3) -0.016(3) 0.014(3)
C25 0.085(5) 0.070(4) 0.044(4) 0.012(3) 0.000(4) 0.013(4)
C26 0.068(4) 0.054(4) 0.039(3) 0.006(3) 0.011(3) 0.003(3)
C27 0.052(3) 0.043(3) 0.036(3) -0.003(3) 0.009(3) 0.007(3)
C28 0.048(3) 0.035(3) 0.040(3) -0.005(3) 0.004(3) 0.008(3)
O29 0.037(2) 0.051(2) 0.045(2) 0.0096(18) 0.0046(16) 0.0001(17)
O30 0.046(2) 0.055(2) 0.046(2) 0.0129(18) 0.0094(18) -0.0037(19)
C31 0.063(4) 0.063(4) 0.062(4) 0.004(3) 0.018(3) -0.009(3)
O32 0.041(2) 0.089(3) 0.041(2) -0.009(2) 0.0023(18) 0.006(2)
C33 0.038(3) 0.040(3) 0.050(3) -0.017(3) 0.007(3) -0.008(3)
C34 0.041(3) 0.049(3) 0.032(3) -0.012(3) 0.006(2) -0.002(3)
C35 0.056(4) 0.084(5) 0.036(3) -0.006(3) 0.014(3) -0.001(3)
C36 0.050(4) 0.127(6) 0.062(4) -0.016(4) 0.027(3) -0.016(4)
C37 0.041(4) 0.130(7) 0.067(4) -0.023(5) 0.012(3) 0.008(4)
C38 0.059(4) 0.081(5) 0.062(4) -0.006(4) 0.001(3) 0.019(4)
C39 0.056(4) 0.056(4) 0.055(4) -0.002(3) 0.012(3) 0.007(3)
O40 0.046(2) 0.054(2) 0.059(2) -0.0057(19) 0.0221(19) -0.0055(18)
O41 0.057(2) 0.071(3) 0.0334(19) 0.0053(18) 0.0157(17) -0.014(2)
C42 0.066(4) 0.040(3) 0.041(3) -0.008(2) 0.023(3) -0.007(3)
C43 0.066(4) 0.074(4) 0.036(3) -0.001(3) 0.017(3) -0.015(3)
C44 0.066(4) 0.083(5) 0.050(4) -0.011(3) 0.015(3) -0.009(4)
C45 0.066(4) 0.075(5) 0.073(5) -0.009(4) 0.029(4) -0.021(4)
C46 0.086(5) 0.053(4) 0.055(4) 0.005(3) 0.035(4) -0.007(3)
C47 0.054(4) 0.039(3) 0.044(3) -0.005(3) 0.017(3) -0.006(3)
C48 0.082(5) 0.045(3) 0.043(3) 0.000(3) 0.028(3) -0.007(3)
N49 0.075(4) 0.056(3) 0.036(3) 0.009(2) 0.015(2) 0.000(3)
C50 0.088(5) 0.074(4) 0.039(3) 0.006(3) 0.010(3) 0.003(4)
C51 0.085(5) 0.065(4) 0.050(4) 0.015(3) -0.002(3) 0.000(4)
N52 0.065(3) 0.056(3) 0.044(3) 0.006(2) 0.007(2) -0.003(3)
C53 0.066(4) 0.056(4) 0.049(3) -0.002(3) -0.001(3) 0.006(3)
C54 0.047(4) 0.050(3) 0.051(3) -0.004(3) 0.004(3) -0.003(3)
C55 0.060(5) 0.084(5) 0.090(5) 0.011(4) 0.003(4) -0.003(4)
C56 0.056(4) 0.094(6) 0.107(6) 0.005(5) 0.013(4) -0.018(4)
C57 0.072(5) 0.053(4) 0.085(5) -0.005(3) 0.034(4) -0.016(4)
C58 0.067(4) 0.049(4) 0.050(4) -0.011(3) 0.014(3) -0.008(3)
C59 0.059(4) 0.038(3) 0.046(3) -0.008(3) 0.015(3) -0.006(3)
O60 0.054(2) 0.061(2) 0.037(2) -0.0023(18) 0.0104(17) -0.017(2)
O61 0.087(3) 0.071(3) 0.053(2) 0.010(2) 0.017(2) -0.033(2)
C62 0.103(5) 0.047(4) 0.062(4) 0.000(3) 0.038(4) -0.005(3)
Cl1A 0.0795(14) 0.1278(19) 0.0721(13) 0.0140(13) 0.0081(10) 0.0166(13)
O2A 0.235(11) 0.198(11) 0.224(11) -0.005(8) -0.003(8) -0.062(9)
O3A 0.120(7) 0.185(10) 0.076(6) 0.027(6) 0.035(5) 0.026(7)
O4A 0.148(9) 0.111(8) 0.143(8) 0.003(6) -0.025(6) 0.018(6)
O5A 0.167(9) 0.183(10) 0.161(8) 0.061(7) 0.099(7) 0.054(7)
Cl1B 0.0795(14) 0.1278(19) 0.0721(13) 0.0140(13) 0.0081(10) 0.0166(13)
O2B 0.154(10) 0.129(10) 0.212(11) -0.001(8) 0.011(8) 0.025(8)
O3B 0.154(10) 0.111(9) 0.124(10) -0.021(7) -0.005(7) 0.004(7)
O4B 0.081(8) 0.142(9) 0.119(8) 0.000(7) 0.019(6) 0.021(7)
O5B 0.188(11) 0.230(12) 0.179(11) 0.046(9) 0.080(9) -0.029(9)

loop_
_atom_type_symbol
_atom_type_description
_atom_type_scat_dispersion_real
_atom_type_scat_dispersion_imag
_atom_type_scat_source
C C 0.0033 0.0016 'International Tables Vol C Tables 4.2.6.8 and 6.1.1.4'
H H 0.0000 0.0000 'International Tables Vol C Tables 4.2.6.8 and 6.1.1.4'
N N 0.0061 0.0033 'International Tables Vol C Tables 4.2.6.8 and 6.1.1.4'
O O 0.0106 0.0060 'International Tables Vol C Tables 4.2.6.8 and 6.1.1.4'
Cl Cl 0.1484 0.1585 'International Tables Vol C Tables 4.2.6.8 and 6.1.1.4'
Mn Mn 0.3368 0.7283 'International Tables Vol C Tables 4.2.6.8 and 6.1.1.4'
Cu Cu 0.3201 1.2651 'International Tables Vol C Tables 4.2.6.8 and 6.1.1.4'

loop_
_geom_angle_atom_site_label_1
_geom_angle_atom_site_label_2
_geom_angle_atom_site_label_3
_geom_angle
_geom_angle_site_symmetry_1
_geom_angle_site_symmetry_3
O32 Mn1 O40 94.89(14) . 3_666
O32 Mn1 O29 149.90(14) . .
O40 Mn1 O29 95.88(13) 3_666 .
O32 Mn1 O1 83.17(14) . .
O40 Mn1 O1 176.45(14) 3_666 .
O29 Mn1 O1 87.24(13) . .
O32 Mn1 O10 137.42(14) . .
O40 Mn1 O10 90.17(12) 3_666 .
O29 Mn1 O10 70.57(12) . .
O1 Mn1 O10 89.28(13) . .
O32 Mn1 O30 84.67(13) . .
O40 Mn1 O30 96.22(13) 3_666 .
O29 Mn1 O30 66.27(12) . .
O1 Mn1 O30 86.56(12) . .
O10 Mn1 O30 136.78(12) . .
O29 Cu1 N18 176.02(18) . .
O29 Cu1 O10 84.51(14) . .
N18 Cu1 O10 96.7(2) . .
O29 Cu1 N21 94.05(18) . .
N18 Cu1 N21 85.1(2) . .
O10 Cu1 N21 174.57(17) . .
O60 Cu2 O41 90.53(15) . .
O60 Cu2 N52 93.36(18) . .
O41 Cu2 N52 172.88(19) . .
O60 Cu2 N49 169.53(18) . .
O41 Cu2 N49 93.10(18) . .
N52 Cu2 N49 84.1(2) . .
Mn1 O1 H1A 103(4) . .
Mn1 O1 H1B 114(4) . .
H1A O1 H1B 109(3) . .
C11 O10 Cu1 124.7(3) . .
C11 O10 Mn1 135.5(3) . .
Cu1 O10 Mn1 99.68(14) . .
O10 C11 C12 118.4(5) . .
O10 C11 C16 122.7(5) . .
C12 C11 C16 118.8(5) . .
C13 C12 C11 121.1(6) . .
C13 C12 H12 119.4 . .
C11 C12 H12 119.4 . .
C14 C13 C12 120.0(7) . .
C14 C13 H13 120.0 . .
C12 C13 H13 120.0 . .
C15 C14 C13 119.6(7) . .
C15 C14 H14 120.2 . .
C13 C14 H14 120.2 . .
C14 C15 C16 122.5(7) . .
C14 C15 H15 118.7 . .
C16 C15 H15 118.7 . .
C15 C16 C11 117.8(6) . .
C15 C16 C17 117.0(6) . .
C11 C16 C17 125.2(6) . .
N18 C17 C16 125.7(6) . .
N18 C17 H17 117.1 . .
C16 C17 H17 117.1 . .
C17 N18 C19 122.5(6) . .
C17 N18 Cu1 124.7(5) . .
C19 N18 Cu1 112.7(5) . .
C20 C19 N18 112.9(6) . .
C20 C19 H19A 109.0 . .
N18 C19 H19A 109.0 . .
C20 C19 H19B 109.0 . .
N18 C19 H19B 109.0 . .
H19A C19 H19B 107.8 . .
C19 C20 N21 111.8(6) . .
C19 C20 H20A 109.2 . .
N21 C20 H20A 109.2 . .
C19 C20 H20B 109.2 . .
N21 C20 H20B 109.2 . .
H20A C20 H20B 107.9 . .
C22 N21 C20 121.7(6) . .
C22 N21 Cu1 125.8(4) . .
C20 N21 Cu1 112.6(5) . .
N21 C22 C23 125.7(5) . .
N21 C22 H22 117.2 . .
C23 C22 H22 117.2 . .
C28 C23 C24 118.2(5) . .
C28 C23 C22 123.2(5) . .
C24 C23 C22 118.6(5) . .
C25 C24 C23 121.8(6) . .
C25 C24 H24 119.1 . .
C23 C24 H24 119.1 . .
C24 C25 C26 120.7(6) . .
C24 C25 H25 119.7 . .
C26 C25 H25 119.7 . .
C27 C26 C25 119.6(6) . .
C27 C26 H26 120.2 . .
C25 C26 H26 120.2 . .
C26 C27 O30 125.9(5) . .
C26 C27 C28 121.0(5) . .
O30 C27 C28 113.1(4) . .
O29 C28 C23 124.5(5) . .
O29 C28 C27 116.8(4) . .
C23 C28 C27 118.7(5) . .
C28 O29 Cu1 126.8(3) . .
C28 O29 Mn1 128.1(3) . .
Cu1 O29 Mn1 105.03(15) . .
C27 O30 C31 117.5(4) . .
C27 O30 Mn1 115.4(3) . .
C31 O30 Mn1 127.1(3) . .
O30 C31 H31A 109.5 . .
O30 C31 H31B 109.5 . .
H31A C31 H31B 109.5 . .
O30 C31 H31C 109.5 . .
H31A C31 H31C 109.5 . .
H31B C31 H31C 109.5 . .
C33 O32 Mn1 114.8(3) . .
O32 C33 O40 122.8(5) . .
O32 C33 C34 118.3(5) . .
O40 C33 C34 118.9(5) . .
C39 C34 C35 118.9(5) . .
C39 C34 C33 119.4(5) . .
C35 C34 C33 121.7(5) . .
C34 C35 C36 120.0(6) . .
C34 C35 H35 120.0 . .
C36 C35 H35 120.0 . .
C37 C36 C35 119.1(6) . .
C37 C36 H36 120.4 . .
C35 C36 H36 120.4 . .
C38 C37 C36 121.3(6) . .
C38 C37 H37 119.3 . .
C36 C37 H37 119.3 . .
C37 C38 C39 119.2(6) . .
C37 C38 H38 120.4 . .
C39 C38 H38 120.4 . .
C38 C39 C34 121.4(6) . .
C38 C39 H39 119.3 . .
C34 C39 H39 119.3 . .
C33 O40 Mn1 123.3(3) . 3_666
C42 O41 Cu2 127.0(3) . .
O41 C42 C43 119.5(5) . .
O41 C42 C47 124.3(5) . .
C43 C42 C47 116.3(5) . .
C44 C43 C42 121.8(5) . .
C44 C43 H43 119.1 . .
C42 C43 H43 119.1 . .
C43 C44 C45 121.6(6) . .
C43 C44 H44 119.2 . .
C45 C44 H44 119.2 . .
C46 C45 C44 118.5(6) . .
C46 C45 H45 120.7 . .
C44 C45 H45 120.7 . .
C45 C46 C47 122.0(5) . .
C45 C46 H46 119.0 . .
C47 C46 H46 119.0 . .
C46 C47 C42 119.8(5) . .
C46 C47 C48 117.0(5) . .
C42 C47 C48 123.2(5) . .
N49 C48 C47 125.1(5) . .
N49 C48 H48 117.4 . .
C47 C48 H48 117.4 . .
C48 N49 C50 121.1(5) . .
C48 N49 Cu2 126.7(4) . .
C50 N49 Cu2 112.1(4) . .
N49 C50 C51 107.1(5) . .
N49 C50 H50A 110.3 . .
C51 C50 H50A 110.3 . .
N49 C50 H50B 110.3 . .
C51 C50 H50B 110.3 . .
H50A C50 H50B 108.5 . .
N52 C51 C50 106.6(5) . .
N52 C51 H51A 110.4 . .
C50 C51 H51A 110.4 . .
N52 C51 H51B 110.4 . .
C50 C51 H51B 110.4 . .
H51A C51 H51B 108.6 . .
C53 N52 C51 120.7(5) . .
C53 N52 Cu2 126.7(4) . .
C51 N52 Cu2 112.6(4) . .
N52 C53 C54 125.2(5) . .
N52 C53 H53 117.4 . .
C54 C53 H53 117.4 . .
C55 C54 C59 119.4(6) . .
C55 C54 C53 118.4(6) . .
C59 C54 C53 122.2(5) . .
C56 C55 C54 122.3(6) . .
C56 C55 H55 118.8 . .
C54 C55 H55 118.8 . .
C55 C56 C57 119.7(6) . .
C55 C56 H56 120.2 . .
C57 C56 H56 120.2 . .
C58 C57 C56 120.0(6) . .
C58 C57 H57 120.0 . .
C56 C57 H57 120.0 . .
C57 C58 O61 125.5(6) . .
C57 C58 C59 121.9(6) . .
O61 C58 C59 112.6(5) . .
O60 C59 C54 125.2(5) . .
O60 C59 C58 118.2(5) . .
C54 C59 C58 116.6(5) . .
C59 O60 Cu2 126.5(3) . .
C58 O61 C62 119.2(5) . .
O61 C62 H62A 109.5 . .
O61 C62 H62B 109.5 . .
H62A C62 H62B 109.5 . .
O61 C62 H62C 109.5 . .
H62A C62 H62C 109.5 . .
H62B C62 H62C 109.5 . .
O3A Cl1A O2A 112.0(8) . .
O3A Cl1A O5A 112.7(7) . .
O2A Cl1A O5A 108.0(8) . .
O3A Cl1A O4A 112.4(7) . .
O2A Cl1A O4A 106.5(7) . .
O5A Cl1A O4A 104.7(7) . .
O5B Cl1B O3B 110.4(8) . .
O5B Cl1B O4B 111.7(8) . .
O3B Cl1B O4B 110.9(8) . .
O5B Cl1B O2B 111.3(9) . .
O3B Cl1B O2B 107.9(8) . .
O4B Cl1B O2B 104.4(7) . .

loop_
_geom_bond_atom_site_label_1
_geom_bond_atom_site_label_2
_geom_bond_distance
_geom_bond_site_symmetry_2
Mn1 O32 2.094(3) .
Mn1 O40 2.122(4) 3_666
Mn1 O29 2.146(3) .
Mn1 O1 2.196(4) .
Mn1 O10 2.269(3) .
Mn1 O30 2.478(3) .
Cu1 O29 1.885(3) .
Cu1 N18 1.891(5) .
Cu1 O10 1.910(3) .
Cu1 N21 1.921(5) .
Cu2 O60 1.893(3) .
Cu2 O41 1.905(3) .
Cu2 N52 1.913(5) .
Cu2 N49 1.938(4) .
O1 H1A 0.844(19) .
O1 H1B 0.840(19) .
O10 C11 1.334(6) .
C11 C12 1.384(7) .
C11 C16 1.412(7) .
C12 C13 1.381(7) .
C12 H12 0.9300 .
C13 C14 1.380(9) .
C13 H13 0.9300 .
C14 C15 1.343(9) .
C14 H14 0.9300 .
C15 C16 1.405(8) .
C15 H15 0.9300 .
C16 C17 1.437(9) .
C17 N18 1.271(7) .
C17 H17 0.9300 .
N18 C19 1.465(8) .
C19 C20 1.398(9) .
C19 H19A 0.9700 .
C19 H19B 0.9700 .
C20 N21 1.465(8) .
C20 H20A 0.9700 .
C20 H20B 0.9700 .
N21 C22 1.274(7) .
C22 C23 1.428(8) .
C22 H22 0.9300 .
C23 C28 1.394(7) .
C23 C24 1.407(7) .
C24 C25 1.340(8) .
C24 H24 0.9300 .
C25 C26 1.375(8) .
C25 H25 0.9300 .
C26 C27 1.366(7) .
C26 H26 0.9300 .
C27 O30 1.369(6) .
C27 C28 1.411(7) .
C28 O29 1.316(5) .
O30 C31 1.424(6) .
C31 H31A 0.9600 .
C31 H31B 0.9600 .
C31 H31C 0.9600 .
O32 C33 1.249(6) .
C33 O40 1.260(6) .
C33 C34 1.487(7) .
C34 C39 1.376(7) .
C34 C35 1.378(7) .
C35 C36 1.389(7) .
C35 H35 0.9300 .
C36 C37 1.374(9) .
C36 H36 0.9300 .
C37 C38 1.354(8) .
C37 H37 0.9300 .
C38 C39 1.369(7) .
C38 H38 0.9300 .
C39 H39 0.9300 .
O41 C42 1.313(6) .
C42 C43 1.402(7) .
C42 C47 1.417(7) .
C43 C44 1.368(7) .
C43 H43 0.9300 .
C44 C45 1.371(8) .
C44 H44 0.9300 .
C45 C46 1.355(8) .
C45 H45 0.9300 .
C46 C47 1.400(7) .
C46 H46 0.9300 .
C47 C48 1.433(7) .
C48 N49 1.275(6) .
C48 H48 0.9300 .
N49 C50 1.466(7) .
C50 C51 1.499(8) .
C50 H50A 0.9700 .
C50 H50B 0.9700 .
C51 N52 1.469(7) .
C51 H51A 0.9700 .
C51 H51B 0.9700 .
N52 C53 1.275(7) .
C53 C54 1.426(7) .
C53 H53 0.9300 .
C54 C55 1.387(8) .
C54 C59 1.414(7) .
C55 C56 1.350(9) .
C55 H55 0.9300 .
C56 C57 1.384(9) .
C56 H56 0.9300 .
C57 C58 1.362(7) .
C57 H57 0.9300 .
C58 O61 1.366(6) .
C58 C59 1.421(7) .
C59 O60 1.295(6) .
O61 C62 1.415(6) .
C62 H62A 0.9600 .
C62 H62B 0.9600 .
C62 H62C 0.9600 .
Cl1A O3A 1.337(9) .
Cl1A O2A 1.353(12) .
Cl1A O5A 1.359(10) .
Cl1A O4A 1.414(9) .
Cl1B O5B 1.346(13) .
Cl1B O3B 1.408(12) .
Cl1B O4B 1.420(11) .
Cl1B O2B 1.431(12) .

loop_
_geom_hbond_atom_site_label_D
_geom_hbond_atom_site_label_H
_geom_hbond_atom_site_label_A
_geom_hbond_distance_DH
_geom_hbond_distance_HA
_geom_hbond_distance_DA
_geom_hbond_angle_DHA
_geom_hbond_site_symmetry_A
O1 H1A O60 0.844(19) 2.24(4) 2.817(5) 126(4) .
O1 H1A O61 0.844(19) 2.13(3) 2.917(5) 156(5) .
O1 H1B O41 0.840(19) 1.99(2) 2.805(4) 163(4) .
C12 H12 O40 0.93 2.52 3.325(7) 145.0 .
C31 H31B O32 0.96 2.66 3.299(7) 124.8 .
C53 H53 O5B 0.93 2.53 3.427(18) 161.7 4_576
C51 H51A O4A 0.97 2.45 3.397(12) 165.1 4_576
C51 H51A O4B 0.97 2.41 3.247(14) 144.6 4_576
C17 H17 O3A 0.93 2.62 3.393(12) 141.1 .
C57 H57 O5A 0.93 2.63 3.529(14) 162.0 3_776
C57 H57 O5B 0.93 2.46 3.242(14) 142.1 3_776
C20 H20B O2B 0.97 2.33 3.169(15) 144.6 3_766
C19 H19B O3B 0.97 2.49 3.441(18) 165.0 3_776
